data_1508049
loop_
_publ_author_name
'Lee, Yunho'
'Mankad, Neal P.'
'Peters, Jonas C.'

_publ_section_title
;
 Triggering N(2) uptake via redox-induced expulsion of coordinated NH(3)
 and N(2) silylation at trigonal bipyramidal iron.
;
_journal_issue 7
_journal_name_full 'Nature chemistry'
_journal_page_first 558
_journal_page_last 565
_journal_paper_doi 10.1038/nchem.660
_journal_volume 2
_journal_year 2010
_chemical_formula_sum 'C48 H78 Fe N2 Na O3 P3 Si'
_chemical_formula_weight 930.62
_chemical_name_common 5
_chemical_name_systematic
; 
 ? 
;
_space_group_IT_number 146
_symmetry_cell_setting rhombohedral
_symmetry_space_group_name_Hall 'R 3'
_symmetry_space_group_name_H-M 'R 3 :H'
_atom_sites_solution_hydrogens geom
_atom_sites_solution_primary direct
_atom_sites_solution_secondary difmap
_audit_creation_method SHELXL-97
_cell_angle_alpha 90.00
_cell_angle_beta 90.00
_cell_angle_gamma 120.00
_cell_formula_units_Z 3
_cell_length_a 17.9312(3)
_cell_length_b 17.9312(3)
_cell_length_c 13.1252(4)
_cell_measurement_reflns_used 9889
_cell_measurement_temperature 100(2)
_cell_measurement_theta_max 68.32
_cell_measurement_theta_min 4.41
_cell_volume 3654.73(14)
_computing_cell_refinement 'Bruker SMART'
_computing_data_collection 'Bruker SMART'
_computing_data_reduction 'Bruker SAINT'
_computing_molecular_graphics 'Bruker SHELXTL'
_computing_publication_material 'Bruker SHELXTL'
_computing_structure_refinement 'SHELXL-97 (Sheldrick, 1997)'
_computing_structure_solution 'SHELXS-97 (Sheldrick, 1990)'
_diffrn_ambient_temperature 100(2)
_diffrn_measured_fraction_theta_full 0.997
_diffrn_measured_fraction_theta_max 0.998
_diffrn_measurement_device_type 'CCD area detector'
_diffrn_measurement_method 'phi and omega scans'
_diffrn_radiation_monochromator graphite
_diffrn_radiation_source 'fine-focus sealed tube'
_diffrn_radiation_type CuK\a
_diffrn_radiation_wavelength 1.54178
_diffrn_reflns_av_R_equivalents 0.0295
_diffrn_reflns_av_sigmaI/netI 0.0429
_diffrn_reflns_limit_h_max 21
_diffrn_reflns_limit_h_min -21
_diffrn_reflns_limit_k_max 18
_diffrn_reflns_limit_k_min -21
_diffrn_reflns_limit_l_max 15
_diffrn_reflns_limit_l_min -15
_diffrn_reflns_number 13327
_diffrn_reflns_theta_full 68.94
_diffrn_reflns_theta_max 68.94
_diffrn_reflns_theta_min 4.41
_exptl_absorpt_coefficient_mu 4.053
_exptl_absorpt_correction_T_max 0.667
_exptl_absorpt_correction_T_min 0.586
_exptl_absorpt_correction_type multi-scan
_exptl_crystal_colour brown
_exptl_crystal_density_diffrn 1.269
_exptl_crystal_density_method 'not measured'
_exptl_crystal_description needle
_exptl_crystal_F_000 1860
_exptl_crystal_size_max 0.30
_exptl_crystal_size_mid 0.12
_exptl_crystal_size_min 0.10
_refine_diff_density_max 0.308
_refine_diff_density_min -0.204
_refine_diff_density_rms 0.039
_refine_ls_abs_structure_details 'Flack H D (1983), Acta Cryst. A39, 876-881'
_refine_ls_abs_structure_Flack 0.021(3)
_refine_ls_extinction_method none
_refine_ls_goodness_of_fit_ref 1.054
_refine_ls_hydrogen_treatment constr
_refine_ls_matrix_type full
_refine_ls_number_parameters 182
_refine_ls_number_reflns 2577
_refine_ls_number_restraints 1
_refine_ls_restrained_S_all 1.054
_refine_ls_R_factor_all 0.0245
_refine_ls_R_factor_gt 0.0240
_refine_ls_shift/su_max 0.000
_refine_ls_shift/su_mean 0.000
_refine_ls_structure_factor_coef Fsqd
_refine_ls_weighting_details 'calc w=1/[\s^2^(Fo^2^)+(0.0309P)^2^+0.0000P] where P=(Fo^2^+2Fc^2^)/3'
_refine_ls_weighting_scheme calc
_refine_ls_wR_factor_gt 0.0598
_refine_ls_wR_factor_ref 0.0600
_reflns_number_gt 2523
_reflns_number_total 2577
_reflns_threshold_expression >2sigma(I)
_cod_data_source_file nchem.660-s6.cif
_cod_data_source_block d8-09022final
_cod_depositor_comments
;
The following automatic conversions were performed:

'_symmetry_cell_setting' value 'Rhombohedral' changed to
'rhombohedral' according to
/home/saulius/struct/CIF-dictionaries/cif_core.dic dictionary named
'cif_core.dic' version 2.4.1 from 2010-06-29.

Automatic conversion script
Id: cif_fix_values 1891 2012-01-12 08:04:46Z andrius 
;
_cod_original_sg_symbol_H-M R3
_cod_database_code 1508049

loop_
_symmetry_equiv_pos_as_xyz
'x, y, z'
'-y, x-y, z'
'-x+y, -x, z'
'x+2/3, y+1/3, z+1/3'
'-y+2/3, x-y+1/3, z+1/3'
'-x+y+2/3, -x+1/3, z+1/3'
'x+1/3, y+2/3, z+2/3'
'-y+1/3, x-y+2/3, z+2/3'
'-x+y+1/3, -x+2/3, z+2/3'

loop_
_atom_site_label
_atom_site_type_symbol
_atom_site_fract_x
_atom_site_fract_y
_atom_site_fract_z
_atom_site_U_iso_or_equiv
_atom_site_adp_type
_atom_site_occupancy
_atom_site_symmetry_multiplicity
_atom_site_calc_flag
_atom_site_refinement_flags
Fe Fe 0.6667 0.3333 0.66788(3) 0.01164(12) Uani 1 3 d S
Si Si 0.6667 0.3333 0.49625(6) 0.01274(17) Uani 1 3 d S
P1 P 0.58585(3) 0.19344(3) 0.64435(3) 0.01315(11) Uani 1 1 d .
Na Na 0.6667 0.3333 1.06351(9) 0.0182(3) Uani 1 3 d S
N2 N 0.6667 0.3333 0.8896(2) 0.0253(7) Uani 1 3 d S
N1 N 0.6667 0.3333 0.8022(2) 0.0163(6) Uani 1 3 d S
O1 O 0.68945(10) 0.22329(10) 1.09564(12) 0.0281(3) Uani 1 1 d .
C2 C 0.54278(13) 0.21072(13) 0.34344(15) 0.0187(4) Uani 1 1 d .
H2 H 0.5713 0.2529 0.2920 0.022 Uiso 1 1 calc R
C1 C 0.57454(11) 0.22831(12) 0.44293(14) 0.0150(4) Uani 1 1 d .
C5 C 0.45773(12) 0.08695(12) 0.49309(15) 0.0177(4) Uani 1 1 d .
H5 H 0.4283 0.0448 0.5443 0.021 Uiso 1 1 calc R
C6 C 0.53157(12) 0.16462(12) 0.51821(14) 0.0153(4) Uani 1 1 d .
C3 C 0.46996(13) 0.13251(14) 0.31793(15) 0.0214(4) Uani 1 1 d .
H3 H 0.4498 0.1214 0.2496 0.026 Uiso 1 1 calc R
C101 C 0.64510(14) 0.07544(14) 1.07526(17) 0.0272(5) Uani 1 1 d .
H10A H 0.5936 0.0411 1.0323 0.033 Uiso 1 1 calc R
H10B H 0.6542 0.0359 1.1193 0.033 Uiso 1 1 calc R
C4 C 0.42716(13) 0.07103(13) 0.39322(15) 0.0202(4) Uani 1 1 d .
H4 H 0.3770 0.0181 0.3766 0.024 Uiso 1 1 calc R
C100 C 0.63460(16) 0.14034(15) 1.1391(2) 0.0351(5) Uani 1 1 d .
H10C H 0.5739 0.1269 1.1378 0.042 Uiso 1 1 calc R
H10D H 0.6512 0.1388 1.2106 0.042 Uiso 1 1 calc R
C102 C 0.72451(15) 0.13010(15) 1.00924(19) 0.0326(5) Uani 1 1 d .
H10E H 0.7670 0.1105 1.0159 0.039 Uiso 1 1 calc R
H10F H 0.7084 0.1274 0.9366 0.039 Uiso 1 1 calc R
C103 C 0.76033(15) 0.22036(15) 1.0509(2) 0.0317(5) Uani 1 1 d .
H10G H 0.8053 0.2328 1.1026 0.038 Uiso 1 1 calc R
H10H H 0.7859 0.2633 0.9954 0.038 Uiso 1 1 calc R
C7 C 0.63276(12) 0.11871(12) 0.63842(14) 0.0157(4) Uani 1 1 d .
H7 H 0.6693 0.1309 0.7006 0.019 Uiso 1 1 calc R
C8 C 0.56910(12) 0.02134(12) 0.63805(16) 0.0193(4) Uani 1 1 d .
H8A H 0.5333 0.0059 0.5766 0.029 Uiso 1 1 calc R
H8B H 0.5323 0.0058 0.6985 0.029 Uiso 1 1 calc R
H8C H 0.6011 -0.0098 0.6388 0.029 Uiso 1 1 calc R
C9 C 0.69291(13) 0.14031(13) 0.54677(15) 0.0198(4) Uani 1 1 d .
H9A H 0.7235 0.1079 0.5515 0.030 Uiso 1 1 calc R
H9B H 0.7347 0.2022 0.5464 0.030 Uiso 1 1 calc R
H9C H 0.6591 0.1246 0.4838 0.030 Uiso 1 1 calc R
C11 C 0.53036(14) 0.11753(13) 0.83913(15) 0.0235(4) Uani 1 1 d .
H11A H 0.5644 0.1744 0.8707 0.035 Uiso 1 1 calc R
H11B H 0.5668 0.0918 0.8286 0.035 Uiso 1 1 calc R
H11C H 0.4821 0.0804 0.8839 0.035 Uiso 1 1 calc R
C12 C 0.43641(14) 0.16460(14) 0.75145(17) 0.0257(4) Uani 1 1 d .
H12A H 0.3903 0.1283 0.7992 0.038 Uiso 1 1 calc R
H12B H 0.4112 0.1666 0.6860 0.038 Uiso 1 1 calc R
H12C H 0.4698 0.2230 0.7792 0.038 Uiso 1 1 calc R
C10 C 0.49544(13) 0.12708(12) 0.73594(15) 0.0183(4) Uani 1 1 d .
H10 H 0.4602 0.0682 0.7060 0.022 Uiso 1 1 calc R

loop_
_atom_site_aniso_label
_atom_site_aniso_U_11
_atom_site_aniso_U_22
_atom_site_aniso_U_33
_atom_site_aniso_U_23
_atom_site_aniso_U_13
_atom_site_aniso_U_12
Fe 0.01220(15) 0.01220(15) 0.0105(2) 0.000 0.000 0.00610(7)
Si 0.0131(2) 0.0131(2) 0.0120(4) 0.000 0.000 0.00656(12)
P1 0.0138(2) 0.0127(2) 0.0131(2) 0.00011(17) 0.00017(17) 0.00669(18)
Na 0.0190(4) 0.0190(4) 0.0168(7) 0.000 0.000 0.00948(19)
N2 0.0296(10) 0.0296(10) 0.0168(17) 0.000 0.000 0.0148(5)
N1 0.0170(8) 0.0170(8) 0.0150(15) 0.000 0.000 0.0085(4)
O1 0.0346(9) 0.0248(8) 0.0303(8) 0.0042(6) 0.0048(7) 0.0189(7)
C2 0.0192(9) 0.0229(10) 0.0164(9) -0.0020(7) 0.0001(7) 0.0123(8)
C1 0.0133(8) 0.0152(8) 0.0177(9) -0.0018(7) -0.0002(7) 0.0082(7)
C5 0.0165(9) 0.0146(9) 0.0222(10) 0.0005(7) -0.0003(7) 0.0079(8)
C6 0.0163(9) 0.0168(9) 0.0165(9) -0.0010(7) -0.0002(7) 0.0111(8)
C3 0.0206(10) 0.0274(10) 0.0193(9) -0.0060(8) -0.0070(8) 0.0143(9)
C101 0.0279(11) 0.0241(11) 0.0267(11) -0.0024(8) -0.0026(9) 0.0108(9)
C4 0.0151(9) 0.0182(9) 0.0275(11) -0.0066(8) -0.0067(8) 0.0085(8)
C100 0.0387(13) 0.0300(12) 0.0399(14) 0.0078(10) 0.0150(11) 0.0197(11)
C102 0.0304(12) 0.0317(12) 0.0343(12) -0.0053(10) 0.0048(10) 0.0144(10)
C103 0.0299(12) 0.0269(11) 0.0384(13) 0.0042(10) 0.0071(10) 0.0142(10)
C7 0.0177(9) 0.0153(9) 0.0164(9) 0.0000(7) -0.0022(7) 0.0100(8)
C8 0.0211(10) 0.0145(9) 0.0233(9) -0.0013(7) -0.0017(8) 0.0097(8)
C9 0.0209(9) 0.0209(10) 0.0226(10) -0.0004(8) 0.0010(8) 0.0142(8)
C11 0.0316(11) 0.0226(10) 0.0167(9) 0.0060(8) 0.0055(8) 0.0138(9)
C12 0.0246(10) 0.0270(11) 0.0283(11) 0.0091(9) 0.0112(9) 0.0151(9)
C10 0.0189(9) 0.0151(9) 0.0194(10) 0.0041(7) 0.0045(8) 0.0074(8)

loop_
_atom_type_symbol
_atom_type_description
_atom_type_scat_dispersion_real
_atom_type_scat_dispersion_imag
_atom_type_scat_source
C C 0.0181 0.0091 'International Tables Vol C Tables 4.2.6.8 and 6.1.1.4'
H H 0.0000 0.0000 'International Tables Vol C Tables 4.2.6.8 and 6.1.1.4'
N N 0.0311 0.0180 'International Tables Vol C Tables 4.2.6.8 and 6.1.1.4'
O O 0.0492 0.0322 'International Tables Vol C Tables 4.2.6.8 and 6.1.1.4'
Na Na 0.1353 0.1239 'International Tables Vol C Tables 4.2.6.8 and 6.1.1.4'
Si Si 0.2541 0.3302 'International Tables Vol C Tables 4.2.6.8 and 6.1.1.4'
P P 0.2955 0.4335 'International Tables Vol C Tables 4.2.6.8 and 6.1.1.4'
Fe Fe -1.1336 3.1974 'International Tables Vol C Tables 4.2.6.8 and 6.1.1.4'

loop_
_geom_angle_atom_site_label_1
_geom_angle_atom_site_label_2
_geom_angle_atom_site_label_3
_geom_angle
_geom_angle_site_symmetry_1
_geom_angle_site_symmetry_3
N1 Fe P1 98.057(16) . 2_655
N1 Fe P1 98.057(16) . .
P1 Fe P1 118.069(7) 2_655 .
N1 Fe P1 98.057(16) . 3_665
P1 Fe P1 118.069(8) 2_655 3_665
P1 Fe P1 118.069(8) . 3_665
N1 Fe Si 180.000(1) . .
P1 Fe Si 81.943(16) 2_655 .
P1 Fe Si 81.943(16) . .
P1 Fe Si 81.943(16) 3_665 .
C1 Si C1 107.39(6) 2_655 .
C1 Si C1 107.39(6) 2_655 3_665
C1 Si C1 107.39(6) . 3_665
C1 Si Fe 111.48(6) 2_655 .
C1 Si Fe 111.48(6) . .
C1 Si Fe 111.48(6) 3_665 .
C6 P1 C10 103.11(9) . .
C6 P1 C7 97.01(8) . .
C10 P1 C7 97.16(8) . .
C6 P1 Fe 113.36(6) . .
C10 P1 Fe 119.83(6) . .
C7 P1 Fe 122.39(6) . .
O1 Na O1 116.56(3) . 2_655
O1 Na O1 116.56(3) . 3_665
O1 Na O1 116.56(3) 2_655 3_665
O1 Na N2 100.82(5) . .
O1 Na N2 100.82(5) 2_655 .
O1 Na N2 100.82(5) 3_665 .
N1 N2 Na 180.000(1) . .
N2 N1 Fe 180.000(1) . .
C103 O1 C100 106.77(17) . .
C103 O1 Na 120.82(13) . .
C100 O1 Na 131.04(14) . .
C1 C2 C3 121.44(18) . .
C1 C2 H2 119.3 . .
C3 C2 H2 119.3 . .
C2 C1 C6 118.41(17) . .
C2 C1 Si 128.24(14) . .
C6 C1 Si 113.19(14) . .
C4 C5 C6 120.32(18) . .
C4 C5 H5 119.8 . .
C6 C5 H5 119.8 . .
C5 C6 C1 120.15(17) . .
C5 C6 P1 126.17(15) . .
C1 C6 P1 113.60(14) . .
C4 C3 C2 119.58(18) . .
C4 C3 H3 120.2 . .
C2 C3 H3 120.2 . .
C100 C101 C102 104.67(18) . .
C100 C101 H10A 110.8 . .
C102 C101 H10A 110.8 . .
C100 C101 H10B 110.8 . .
C102 C101 H10B 110.8 . .
H10A C101 H10B 108.9 . .
C3 C4 C5 120.07(18) . .
C3 C4 H4 120.0 . .
C5 C4 H4 120.0 . .
O1 C100 C101 107.04(19) . .
O1 C100 H10C 110.3 . .
C101 C100 H10C 110.3 . .
O1 C100 H10D 110.3 . .
C101 C100 H10D 110.3 . .
H10C C100 H10D 108.6 . .
C103 C102 C101 104.00(18) . .
C103 C102 H10E 111.0 . .
C101 C102 H10E 111.0 . .
C103 C102 H10F 111.0 . .
C101 C102 H10F 111.0 . .
H10E C102 H10F 109.0 . .
O1 C103 C102 106.19(18) . .
O1 C103 H10G 110.5 . .
C102 C103 H10G 110.5 . .
O1 C103 H10H 110.5 . .
C102 C103 H10H 110.5 . .
H10G C103 H10H 108.7 . .
C9 C7 C8 108.32(16) . .
C9 C7 P1 110.91(13) . .
C8 C7 P1 117.44(13) . .
C9 C7 H7 106.5 . .
C8 C7 H7 106.5 . .
P1 C7 H7 106.5 . .
C7 C8 H8A 109.5 . .
C7 C8 H8B 109.5 . .
H8A C8 H8B 109.5 . .
C7 C8 H8C 109.5 . .
H8A C8 H8C 109.5 . .
H8B C8 H8C 109.5 . .
C7 C9 H9A 109.5 . .
C7 C9 H9B 109.5 . .
H9A C9 H9B 109.5 . .
C7 C9 H9C 109.5 . .
H9A C9 H9C 109.5 . .
H9B C9 H9C 109.5 . .
C10 C11 H11A 109.5 . .
C10 C11 H11B 109.5 . .
H11A C11 H11B 109.5 . .
C10 C11 H11C 109.5 . .
H11A C11 H11C 109.5 . .
H11B C11 H11C 109.5 . .
C10 C12 H12A 109.5 . .
C10 C12 H12B 109.5 . .
H12A C12 H12B 109.5 . .
C10 C12 H12C 109.5 . .
H12A C12 H12C 109.5 . .
H12B C12 H12C 109.5 . .
C12 C10 C11 110.04(17) . .
C12 C10 P1 111.95(14) . .
C11 C10 P1 111.24(14) . .
C12 C10 H10 107.8 . .
C11 C10 H10 107.8 . .
P1 C10 H10 107.8 . .

loop_
_geom_bond_atom_site_label_1
_geom_bond_atom_site_label_2
_geom_bond_distance
_geom_bond_site_symmetry_2
Fe N1 1.763(3) .
Fe P1 2.2029(4) 2_655
Fe P1 2.2029(4) .
Fe P1 2.2029(4) 3_665
Fe Si 2.2526(9) .
Si C1 1.9116(18) 2_655
Si C1 1.9116(18) .
Si C1 1.9116(18) 3_665
P1 C6 1.8581(19) .
P1 C10 1.8868(19) .
P1 C7 1.9068(18) .
Na O1 2.2459(15) .
Na O1 2.2459(15) 2_655
Na O1 2.2459(15) 3_665
Na N2 2.282(3) .
N2 N1 1.147(4) .
O1 C103 1.425(3) .
O1 C100 1.429(3) .
C2 C1 1.396(3) .
C2 C3 1.397(3) .
C2 H2 0.9500 .
C1 C6 1.412(3) .
C5 C4 1.394(3) .
C5 C6 1.399(3) .
C5 H5 0.9500 .
C3 C4 1.391(3) .
C3 H3 0.9500 .
C101 C100 1.520(3) .
C101 C102 1.531(3) .
C101 H10A 0.9900 .
C101 H10B 0.9900 .
C4 H4 0.9500 .
C100 H10C 0.9900 .
C100 H10D 0.9900 .
C102 C103 1.514(3) .
C102 H10E 0.9900 .
C102 H10F 0.9900 .
C103 H10G 0.9900 .
C103 H10H 0.9900 .
C7 C9 1.531(3) .
C7 C8 1.536(3) .
C7 H7 1.0000 .
C8 H8A 0.9800 .
C8 H8B 0.9800 .
C8 H8C 0.9800 .
C9 H9A 0.9800 .
C9 H9B 0.9800 .
C9 H9C 0.9800 .
C11 C10 1.537(3) .
C11 H11A 0.9800 .
C11 H11B 0.9800 .
C11 H11C 0.9800 .
C12 C10 1.525(3) .
C12 H12A 0.9800 .
C12 H12B 0.9800 .
C12 H12C 0.9800 .
C10 H10 1.0000 .
